data_4080064
loop_
_publ_author_name
'DePasquale, Joseph'
'Kumar, Mukesh'
'Zeller, Matthias'
'Papish, Elizabeth T.'

_publ_section_title
;
 Variations on an NHC Theme: Which Features Enhance Catalytic Transfer
 Hydrogenation with Ruthenium Complexes?
;
_journal_issue 4
_journal_name_full Organometallics
_journal_page_first 966
_journal_paper_doi 10.1021/om300547f
_journal_volume 32
_journal_year 2013
_chemical_formula_moiety 'C21 H30 Cl N4 Ru, F6 P'
_chemical_formula_sum 'C21 H30 Cl F6 N4 P Ru'
_chemical_formula_weight 619.98
_chemical_name_systematic
; 
 ? 
;
_space_group_IT_number 19
_symmetry_cell_setting orthorhombic
_symmetry_space_group_name_Hall 'P 2ac 2ab'
_symmetry_space_group_name_H-M 'P 21 21 21'
_atom_sites_solution_hydrogens geom
_atom_sites_solution_primary direct
_atom_sites_solution_secondary difmap
_audit_creation_method SHELXL-97
_cell_angle_alpha 90.00
_cell_angle_beta 90.00
_cell_angle_gamma 90.00
_cell_formula_units_Z 4
_cell_length_a 8.3020(6)
_cell_length_b 15.1589(11)
_cell_length_c 19.7947(14)
_cell_measurement_reflns_used 5389
_cell_measurement_temperature 100(2)
_cell_measurement_theta_max 31.03
_cell_measurement_theta_min 2.46
_cell_volume 2491.1(3)
_computing_cell_refinement 'Apex2 v2009.7-0'
_computing_data_collection 'Apex2 v2009.7-0 (Bruker, 2009)'
_computing_data_reduction 'Apex2 v2009.7-0'
_computing_molecular_graphics 'SHELXTL 6.14'
_computing_publication_material 'SHELXTL 6.14'
_computing_structure_refinement 'SHELXTL 6.14'
_computing_structure_solution 'SHELXTL 6.14 (Bruker, 2000-2003; Sheldrick, 2008)'
_diffrn_ambient_temperature 100(2)
_diffrn_measured_fraction_theta_full 0.997
_diffrn_measured_fraction_theta_max 0.937
_diffrn_measurement_device_type 'Bruker AXS SMART APEX CCD diffractometer'
_diffrn_measurement_method '\w scans'
_diffrn_radiation_monochromator graphite
_diffrn_radiation_source 'fine-focus sealed tube'
_diffrn_radiation_type MoK\a
_diffrn_radiation_wavelength 0.71073
_diffrn_reflns_av_R_equivalents 0.0420
_diffrn_reflns_av_sigmaI/netI 0.0562
_diffrn_reflns_limit_h_max 11
_diffrn_reflns_limit_h_min -7
_diffrn_reflns_limit_k_max 21
_diffrn_reflns_limit_k_min -21
_diffrn_reflns_limit_l_max 27
_diffrn_reflns_limit_l_min -27
_diffrn_reflns_number 17489
_diffrn_reflns_theta_full 28.00
_diffrn_reflns_theta_max 31.27
_diffrn_reflns_theta_min 1.69
_diffrn_standards_number 0
_exptl_absorpt_coefficient_mu 0.863
_exptl_absorpt_correction_T_max 0.7462
_exptl_absorpt_correction_T_min 0.6408
_exptl_absorpt_correction_type multi-scan
_exptl_absorpt_process_details 'Apex2  v2009.7-0 (Bruker, 2009)'
_exptl_crystal_colour orange
_exptl_crystal_density_diffrn 1.653
_exptl_crystal_density_method 'not measured'
_exptl_crystal_description block
_exptl_crystal_F_000 1256
_exptl_crystal_size_max 0.52
_exptl_crystal_size_mid 0.31
_exptl_crystal_size_min 0.25
_refine_diff_density_max 3.245
_refine_diff_density_min -1.680
_refine_diff_density_rms 0.131
_refine_ls_abs_structure_details 'Flack H D (1983), Acta Cryst. A39, 876-881, 2950 Friedel pairs'
_refine_ls_abs_structure_Flack -0.01(4)
_refine_ls_extinction_method none
_refine_ls_goodness_of_fit_ref 1.165
_refine_ls_hydrogen_treatment constr
_refine_ls_matrix_type full
_refine_ls_number_parameters 312
_refine_ls_number_reflns 7214
_refine_ls_number_restraints 0
_refine_ls_restrained_S_all 1.165
_refine_ls_R_factor_all 0.0436
_refine_ls_R_factor_gt 0.0423
_refine_ls_shift/su_max 0.000
_refine_ls_shift/su_mean 0.000
_refine_ls_structure_factor_coef Fsqd
_refine_ls_weighting_details 'calc w=1/[\s^2^(Fo^2^)+(0.0200P)^2^+6.3336P] where P=(Fo^2^+2Fc^2^)/3'
_refine_ls_weighting_scheme calc
_refine_ls_wR_factor_gt 0.1057
_refine_ls_wR_factor_ref 0.1064
_reflns_number_gt 6991
_reflns_number_total 7214
_reflns_threshold_expression I>2\s(I)
_cod_data_source_file om300547f_si_002.cif
_cod_data_source_block complex7_10mz207_0m
_cod_depositor_comments
;
The following automatic conversions were performed:

'_symmetry_cell_setting' value 'Orthorhombic' changed to
'orthorhombic' according to the built-in table from CIF Core
dictionary named 'cif_core.dic' version 2.4.1 from 2010-06-29.

Automatic conversion script
Id: cif_fix_values 1715 2011-07-08 13:25:40Z adriana 
;
_cod_original_sg_symbol_H-M P2(1)2(1)2(1)
_cod_database_code 4080064

loop_
_symmetry_equiv_pos_as_xyz
'x, y, z'
'-x+1/2, -y, z+1/2'
'-x, y+1/2, -z+1/2'
'x+1/2, -y+1/2, -z'

loop_
_atom_site_label
_atom_site_type_symbol
_atom_site_fract_x
_atom_site_fract_y
_atom_site_fract_z
_atom_site_U_iso_or_equiv
_atom_site_adp_type
_atom_site_occupancy
_atom_site_symmetry_multiplicity
_atom_site_calc_flag
_atom_site_refinement_flags
C1 C 0.0033(6) 0.1705(3) 0.4312(3) 0.0269(10) Uani 1 1 d .
H1A H -0.0318 0.2160 0.4631 0.040 Uiso 1 1 calc R
H1B H 0.0118 0.1138 0.4547 0.040 Uiso 1 1 calc R
H1C H -0.0754 0.1656 0.3945 0.040 Uiso 1 1 calc R
C2 C 0.1663(6) 0.1954(3) 0.4023(2) 0.0201(8) Uani 1 1 d .
H2A H 0.2478 0.1939 0.4388 0.024 Uiso 1 1 calc R
H2B H 0.1978 0.1514 0.3678 0.024 Uiso 1 1 calc R
C3 C 0.1300(6) 0.3592(3) 0.4080(2) 0.0218(9) Uani 1 1 d .
H3 H 0.1020 0.3626 0.4544 0.026 Uiso 1 1 calc R
C4 C 0.1431(6) 0.4269(3) 0.3647(2) 0.0204(9) Uani 1 1 d .
H4 H 0.1253 0.4875 0.3746 0.025 Uiso 1 1 calc R
C5 C 0.2010(5) 0.3027(2) 0.30625(19) 0.0133(7) Uani 1 1 d .
C6 C 0.2099(5) 0.4411(2) 0.24156(19) 0.0162(7) Uani 1 1 d .
H6A H 0.1738 0.5028 0.2480 0.019 Uiso 1 1 calc R
H6B H 0.3256 0.4419 0.2294 0.019 Uiso 1 1 calc R
C7 C 0.0162(5) 0.4434(3) 0.1440(2) 0.0190(8) Uani 1 1 d .
H7 H -0.0122 0.5041 0.1443 0.023 Uiso 1 1 calc R
C8 C -0.0354(6) 0.3810(3) 0.1005(2) 0.0219(9) Uani 1 1 d .
H8 H -0.1070 0.3899 0.0636 0.026 Uiso 1 1 calc R
C9 C 0.1317(5) 0.3130(3) 0.1737(2) 0.0140(7) Uani 1 1 d .
C10 C 0.0066(5) 0.2191(3) 0.0832(2) 0.0195(8) Uani 1 1 d .
H10A H 0.0698 0.1714 0.1047 0.023 Uiso 1 1 calc R
H10B H 0.0434 0.2250 0.0358 0.023 Uiso 1 1 calc R
C11 C -0.1710(6) 0.1950(3) 0.0842(3) 0.0312(11) Uani 1 1 d .
H11A H -0.2066 0.1872 0.1310 0.047 Uiso 1 1 calc R
H11B H -0.1875 0.1400 0.0591 0.047 Uiso 1 1 calc R
H11C H -0.2337 0.2424 0.0630 0.047 Uiso 1 1 calc R
C12 C 0.3361(7) 0.0577(3) 0.1118(2) 0.0263(10) Uani 1 1 d .
H12A H 0.3094 0.0855 0.0686 0.040 Uiso 1 1 calc R
H12B H 0.2390 0.0311 0.1312 0.040 Uiso 1 1 calc R
H12C H 0.4176 0.0119 0.1046 0.040 Uiso 1 1 calc R
C13 C 0.4011(5) 0.1263(3) 0.1596(2) 0.0163(8) Uani 1 1 d .
C14 C 0.4388(5) 0.2126(3) 0.1386(2) 0.0166(8) Uani 1 1 d .
H14 H 0.4012 0.2328 0.0931 0.020 Uiso 1 1 calc R
C15 C 0.4985(4) 0.2762(3) 0.18459(19) 0.0146(7) Uani 1 1 d .
H15 H 0.5058 0.3393 0.1702 0.018 Uiso 1 1 calc R
C16 C 0.5261(5) 0.2542(3) 0.2534(2) 0.0153(8) Uani 1 1 d .
C17 C 0.4943(4) 0.1660(2) 0.2752(2) 0.0149(7) Uani 1 1 d .
H17 H 0.4933 0.1524 0.3246 0.018 Uiso 1 1 calc R
C18 C 0.4276(5) 0.1055(2) 0.2298(2) 0.0161(7) Uani 1 1 d .
H18 H 0.3802 0.0499 0.2482 0.019 Uiso 1 1 calc R
C19 C 0.6019(5) 0.3233(3) 0.2991(2) 0.0178(8) Uani 1 1 d .
H19 H 0.5429 0.3801 0.2921 0.021 Uiso 1 1 calc R
C20 C 0.7778(6) 0.3372(3) 0.2768(3) 0.0267(9) Uani 1 1 d .
H20A H 0.8399 0.2834 0.2858 0.040 Uiso 1 1 calc R
H20B H 0.8246 0.3865 0.3021 0.040 Uiso 1 1 calc R
H20C H 0.7809 0.3504 0.2284 0.040 Uiso 1 1 calc R
C21 C 0.5947(6) 0.3011(3) 0.3747(2) 0.0231(9) Uani 1 1 d .
H21A H 0.4824 0.2918 0.3882 0.035 Uiso 1 1 calc R
H21B H 0.6403 0.3500 0.4008 0.035 Uiso 1 1 calc R
H21C H 0.6568 0.2473 0.3834 0.035 Uiso 1 1 calc R
Cl1 Cl 0.03714(13) 0.13475(6) 0.24235(5) 0.0191(2) Uani 1 1 d .
F1 F 0.4878(5) 0.4848(2) -0.01743(14) 0.0389(9) Uani 1 1 d .
F2 F 0.4755(4) 0.58900(18) 0.06538(15) 0.0285(6) Uani 1 1 d .
F3 F 0.5850(6) 0.4898(2) 0.13753(16) 0.0500(11) Uani 1 1 d .
F4 F 0.5930(4) 0.38701(17) 0.05531(14) 0.0255(6) Uani 1 1 d .
F5 F 0.7087(4) 0.5204(2) 0.0400(2) 0.0430(8) Uani 1 1 d .
F6 F 0.3609(5) 0.4536(3) 0.0812(2) 0.0566(12) Uani 1 1 d .
N1 N 0.1654(4) 0.2833(2) 0.37153(17) 0.0168(7) Uani 1 1 d .
N2 N 0.1874(4) 0.3920(2) 0.30331(18) 0.0162(7) Uani 1 1 d .
N3 N 0.1187(4) 0.4007(2) 0.18823(18) 0.0150(6) Uani 1 1 d .
N4 N 0.0349(5) 0.3020(2) 0.11912(17) 0.0165(7) Uani 1 1 d .
P1 P 0.53218(15) 0.48779(7) 0.06016(5) 0.0169(2) Uani 1 1 d .
Ru1 Ru 0.27262(4) 0.226785(19) 0.226731(14) 0.01141(7) Uani 1 1 d .

loop_
_atom_site_aniso_label
_atom_site_aniso_U_11
_atom_site_aniso_U_22
_atom_site_aniso_U_33
_atom_site_aniso_U_23
_atom_site_aniso_U_13
_atom_site_aniso_U_12
C1 0.031(3) 0.021(2) 0.029(2) 0.0029(18) 0.0099(19) 0.0003(19)
C2 0.025(2) 0.0189(19) 0.0164(18) 0.0022(15) 0.0005(16) 0.0037(17)
C3 0.025(2) 0.020(2) 0.020(2) -0.0053(16) 0.0018(17) 0.0050(18)
C4 0.025(2) 0.0159(19) 0.021(2) -0.0088(15) 0.0022(17) 0.0003(17)
C5 0.0106(18) 0.0129(15) 0.0166(16) -0.0001(12) -0.0022(13) 0.0012(13)
C6 0.0174(19) 0.0124(15) 0.0190(18) 0.0004(12) 0.0025(15) -0.0011(15)
C7 0.021(2) 0.0184(19) 0.0176(18) 0.0055(15) 0.0001(16) 0.0065(16)
C8 0.021(2) 0.023(2) 0.0216(19) 0.0028(16) 0.0004(17) 0.0098(18)
C9 0.0130(17) 0.0132(17) 0.0157(17) 0.0017(14) 0.0002(14) 0.0023(15)
C10 0.0179(19) 0.022(2) 0.0190(18) -0.0084(16) -0.0010(14) 0.0015(18)
C11 0.024(2) 0.021(2) 0.049(3) -0.014(2) -0.009(2) 0.0038(19)
C12 0.034(3) 0.020(2) 0.025(2) -0.0092(17) -0.0029(19) 0.0019(19)
C13 0.0175(19) 0.0147(17) 0.0168(17) -0.0052(14) 0.0002(15) 0.0059(15)
C14 0.0160(18) 0.0187(19) 0.0152(16) 0.0026(14) 0.0030(14) 0.0042(15)
C15 0.0141(17) 0.0142(16) 0.0155(16) 0.0014(15) 0.0013(12) 0.0009(17)
C16 0.0148(17) 0.0147(17) 0.0165(16) -0.0005(12) 0.0029(14) 0.0056(14)
C17 0.0146(17) 0.0127(15) 0.0175(16) 0.0002(15) 0.0010(16) 0.0032(13)
C18 0.0174(18) 0.0118(15) 0.0191(17) -0.0016(15) 0.0000(17) 0.0029(13)
C19 0.0147(19) 0.0172(18) 0.0214(18) -0.0017(15) -0.0007(15) 0.0030(16)
C20 0.0180(18) 0.032(2) 0.030(2) -0.0055(19) 0.001(2) -0.0028(18)
C21 0.026(2) 0.024(2) 0.0189(19) -0.0021(16) 0.0000(17) -0.0038(18)
Cl1 0.0209(5) 0.0149(4) 0.0214(5) 0.0003(3) 0.0029(4) -0.0038(4)
F1 0.076(3) 0.0212(13) 0.0194(13) -0.0008(11) -0.0182(14) 0.0081(15)
F2 0.0428(18) 0.0175(12) 0.0252(13) -0.0038(10) -0.0028(12) 0.0097(12)
F3 0.102(3) 0.0279(16) 0.0206(14) -0.0067(12) -0.0227(18) 0.0218(19)
F4 0.0440(18) 0.0130(11) 0.0196(12) -0.0003(9) -0.0058(12) 0.0022(11)
F5 0.0272(17) 0.0257(15) 0.076(2) -0.0064(15) 0.0098(17) -0.0077(13)
F6 0.035(2) 0.041(2) 0.094(3) 0.006(2) 0.029(2) -0.0046(17)
N1 0.0193(16) 0.0151(16) 0.0159(15) 0.0006(13) 0.0038(12) 0.0043(14)
N2 0.0192(18) 0.0128(15) 0.0165(15) -0.0001(12) 0.0015(13) 0.0017(13)
N3 0.0154(16) 0.0113(14) 0.0183(16) 0.0023(12) 0.0011(13) 0.0012(13)
N4 0.0198(17) 0.0150(15) 0.0146(15) 0.0002(12) 0.0006(13) 0.0067(14)
P1 0.0244(5) 0.0130(4) 0.0132(4) 0.0004(3) -0.0011(4) 0.0007(4)
Ru1 0.01297(12) 0.00902(11) 0.01223(11) 0.00017(10) 0.00117(11) 0.00121(11)

loop_
_atom_type_symbol
_atom_type_description
_atom_type_scat_dispersion_real
_atom_type_scat_dispersion_imag
_atom_type_scat_source
C C 0.0033 0.0016 'International Tables Vol C Tables 4.2.6.8 and 6.1.1.4'
H H 0.0000 0.0000 'International Tables Vol C Tables 4.2.6.8 and 6.1.1.4'
N N 0.0061 0.0033 'International Tables Vol C Tables 4.2.6.8 and 6.1.1.4'
F F 0.0171 0.0103 'International Tables Vol C Tables 4.2.6.8 and 6.1.1.4'
P P 0.1023 0.0942 'International Tables Vol C Tables 4.2.6.8 and 6.1.1.4'
Cl Cl 0.1484 0.1585 'International Tables Vol C Tables 4.2.6.8 and 6.1.1.4'
Ru Ru -1.2594 0.8363 'International Tables Vol C Tables 4.2.6.8 and 6.1.1.4'

loop_
_geom_angle_atom_site_label_1
_geom_angle_atom_site_label_2
_geom_angle_atom_site_label_3
_geom_angle
C2 C1 H1A 109.5
C2 C1 H1B 109.5
H1A C1 H1B 109.5
C2 C1 H1C 109.5
H1A C1 H1C 109.5
H1B C1 H1C 109.5
N1 C2 C1 112.3(4)
N1 C2 H2A 109.1
C1 C2 H2A 109.2
N1 C2 H2B 109.2
C1 C2 H2B 109.1
H2A C2 H2B 107.9
C4 C3 N1 106.6(4)
C4 C3 H3 126.7
N1 C3 H3 126.7
C3 C4 N2 106.9(4)
C3 C4 H4 126.5
N2 C4 H4 126.5
N1 C5 N2 103.8(3)
N1 C5 Ru1 132.6(3)
N2 C5 Ru1 123.6(3)
N3 C6 N2 109.5(3)
N3 C6 H6A 109.8
N2 C6 H6A 109.8
N3 C6 H6B 109.8
N2 C6 H6B 109.8
H6A C6 H6B 108.2
C8 C7 N3 105.8(4)
C8 C7 H7 127.1
N3 C7 H7 127.1
C7 C8 N4 107.6(4)
C7 C8 H8 126.2
N4 C8 H8 126.2
N4 C9 N3 103.9(3)
N4 C9 Ru1 132.0(3)
N3 C9 Ru1 124.0(3)
N4 C10 C11 110.9(3)
N4 C10 H10A 109.5
C11 C10 H10A 109.5
N4 C10 H10B 109.5
C11 C10 H10B 109.5
H10A C10 H10B 108.1
C10 C11 H11A 109.5
C10 C11 H11B 109.5
H11A C11 H11B 109.5
C10 C11 H11C 109.5
H11A C11 H11C 109.5
H11B C11 H11C 109.5
C13 C12 H12A 109.5
C13 C12 H12B 109.5
H12A C12 H12B 109.5
C13 C12 H12C 109.5
H12A C12 H12C 109.5
H12B C12 H12C 109.5
C14 C13 C18 117.0(4)
C14 C13 C12 122.4(4)
C18 C13 C12 120.6(4)
C14 C13 Ru1 69.9(2)
C18 C13 Ru1 69.9(2)
C12 C13 Ru1 131.2(3)
C13 C14 C15 121.3(4)
C13 C14 Ru1 73.8(2)
C15 C14 Ru1 69.4(2)
C13 C14 H14 118.7
C15 C14 H14 118.7
Ru1 C14 H14 118.7
C14 C15 C16 120.9(4)
C14 C15 Ru1 73.2(2)
C16 C15 Ru1 72.1(2)
C14 C15 H15 119.2
C16 C15 H15 119.2
Ru1 C15 H15 119.2
C15 C16 C17 118.7(4)
C15 C16 C19 118.5(4)
C17 C16 C19 122.7(4)
C15 C16 Ru1 70.2(2)
C17 C16 Ru1 73.8(2)
C19 C16 Ru1 131.7(3)
C18 C17 C16 119.4(4)
C18 C17 Ru1 70.9(2)
C16 C17 Ru1 69.0(2)
C18 C17 H17 119.4
C16 C17 H17 119.4
Ru1 C17 H17 119.4
C17 C18 C13 122.5(4)
C17 C18 Ru1 73.0(2)
C13 C18 Ru1 73.0(2)
C17 C18 H18 118.4
C13 C18 H18 118.4
Ru1 C18 H18 118.4
C16 C19 C21 114.4(4)
C16 C19 C20 108.4(3)
C21 C19 C20 110.3(4)
C16 C19 H19 107.8
C21 C19 H19 107.8
C20 C19 H19 107.8
C19 C20 H20A 109.5
C19 C20 H20B 109.5
H20A C20 H20B 109.5
C19 C20 H20C 109.5
H20A C20 H20C 109.5
H20B C20 H20C 109.5
C19 C21 H21A 109.5
C19 C21 H21B 109.5
H21A C21 H21B 109.5
C19 C21 H21C 109.5
H21A C21 H21C 109.5
H21B C21 H21C 109.5
C5 N1 C3 111.1(4)
C5 N1 C2 126.2(4)
C3 N1 C2 122.6(3)
C5 N2 C4 111.6(3)
C5 N2 C6 122.6(3)
C4 N2 C6 125.7(3)
C9 N3 C7 111.8(4)
C9 N3 C6 121.9(3)
C7 N3 C6 126.2(3)
C9 N4 C8 110.9(4)
C9 N4 C10 126.0(3)
C8 N4 C10 123.1(4)
F6 P1 F1 92.2(2)
F6 P1 F3 90.0(3)
F1 P1 F3 177.4(2)
F6 P1 F5 178.4(2)
F1 P1 F5 88.8(2)
F3 P1 F5 88.9(2)
F6 P1 F2 91.9(2)
F1 P1 F2 91.23(16)
F3 P1 F2 90.03(16)
F5 P1 F2 89.37(17)
F6 P1 F4 89.23(19)
F1 P1 F4 89.32(15)
F3 P1 F4 89.38(16)
F5 P1 F4 89.50(17)
F2 P1 F4 178.73(19)
C5 Ru1 C9 82.48(16)
C5 Ru1 C15 110.61(15)
C9 Ru1 C15 94.36(16)
C5 Ru1 C16 89.27(15)
C9 Ru1 C16 123.19(15)
C15 Ru1 C16 37.71(14)
C5 Ru1 C14 146.86(16)
C9 Ru1 C14 90.78(15)
C15 Ru1 C14 37.33(15)
C16 Ru1 C14 67.44(15)
C5 Ru1 C18 127.47(16)
C9 Ru1 C18 149.94(16)
C15 Ru1 C18 78.39(15)
C16 Ru1 C18 66.51(14)
C14 Ru1 C18 65.71(15)
C5 Ru1 C17 97.99(15)
C9 Ru1 C17 160.09(15)
C15 Ru1 C17 66.71(15)
C16 Ru1 C17 37.19(13)
C14 Ru1 C17 77.91(15)
C18 Ru1 C17 36.06(14)
C5 Ru1 C13 163.99(15)
C9 Ru1 C13 113.23(15)
C15 Ru1 C13 66.78(16)
C16 Ru1 C13 79.61(15)
C14 Ru1 C13 36.29(15)
C18 Ru1 C13 37.10(15)
C17 Ru1 C13 66.23(15)
C5 Ru1 Cl1 89.48(11)
C9 Ru1 Cl1 88.39(12)
C15 Ru1 Cl1 159.91(11)
C16 Ru1 Cl1 147.89(10)
C14 Ru1 Cl1 122.87(11)
C18 Ru1 Cl1 89.29(11)
C17 Ru1 Cl1 111.50(10)
C13 Ru1 Cl1 93.84(12)

loop_
_geom_bond_atom_site_label_1
_geom_bond_atom_site_label_2
_geom_bond_distance
C1 C2 1.517(7)
C1 H1A 0.9800
C1 H1B 0.9800
C1 H1C 0.9800
C2 N1 1.464(6)
C2 H2A 0.9900
C2 H2B 0.9900
C3 C4 1.341(6)
C3 N1 1.390(5)
C3 H3 0.9500
C4 N2 1.376(5)
C4 H4 0.9500
C5 N1 1.358(5)
C5 N2 1.360(5)
C5 Ru1 2.038(4)
C6 N3 1.436(5)
C6 N2 1.443(5)
C6 H6A 0.9900
C6 H6B 0.9900
C7 C8 1.349(6)
C7 N3 1.381(5)
C7 H7 0.9500
C8 N4 1.383(5)
C8 H8 0.9500
C9 N4 1.357(5)
C9 N3 1.365(5)
C9 Ru1 2.044(4)
C10 N4 1.462(5)
C10 C11 1.520(6)
C10 H10A 0.9900
C10 H10B 0.9900
C11 H11A 0.9800
C11 H11B 0.9800
C11 H11C 0.9800
C12 C13 1.506(6)
C12 H12A 0.9800
C12 H12B 0.9800
C12 H12C 0.9800
C13 C14 1.408(6)
C13 C18 1.442(6)
C13 Ru1 2.285(4)
C14 C15 1.415(6)
C14 Ru1 2.235(4)
C14 H14 1.0000
C15 C16 1.420(5)
C15 Ru1 2.185(4)
C15 H15 1.0000
C16 C17 1.430(5)
C16 C19 1.521(6)
C16 Ru1 2.209(4)
C17 C18 1.398(6)
C17 Ru1 2.271(4)
C17 H17 1.0000
C18 Ru1 2.245(4)
C18 H18 1.0000
C19 C21 1.534(6)
C19 C20 1.541(6)
C19 H19 1.0000
C20 H20A 0.9800
C20 H20B 0.9800
C20 H20C 0.9800
C21 H21A 0.9800
C21 H21B 0.9800
C21 H21C 0.9800
Cl1 Ru1 2.4215(11)
F1 P1 1.580(3)
F2 P1 1.608(3)
F3 P1 1.593(3)
F4 P1 1.612(3)
F5 P1 1.597(4)
F6 P1 1.570(4)

loop_
_geom_torsion_atom_site_label_1
_geom_torsion_atom_site_label_2
_geom_torsion_atom_site_label_3
_geom_torsion_atom_site_label_4
_geom_torsion
N1 C3 C4 N2 -0.6(5)
N3 C7 C8 N4 0.5(5)
C18 C13 C14 C15 -0.6(6)
C12 C13 C14 C15 179.5(4)
Ru1 C13 C14 C15 52.7(3)
C18 C13 C14 Ru1 -53.4(3)
C12 C13 C14 Ru1 126.7(4)
C13 C14 C15 C16 1.5(6)
Ru1 C14 C15 C16 56.3(3)
C13 C14 C15 Ru1 -54.7(4)
C14 C15 C16 C17 0.9(6)
Ru1 C15 C16 C17 57.7(3)
C14 C15 C16 C19 175.6(4)
Ru1 C15 C16 C19 -127.6(4)
C14 C15 C16 Ru1 -56.8(3)
C15 C16 C17 C18 -4.1(6)
C19 C16 C17 C18 -178.6(4)
Ru1 C16 C17 C18 51.8(3)
C15 C16 C17 Ru1 -55.9(3)
C19 C16 C17 Ru1 129.6(4)
C16 C17 C18 C13 5.2(6)
Ru1 C17 C18 C13 56.1(3)
C16 C17 C18 Ru1 -50.9(3)
C14 C13 C18 C17 -2.8(6)
C12 C13 C18 C17 177.1(4)
Ru1 C13 C18 C17 -56.1(3)
C14 C13 C18 Ru1 53.4(3)
C12 C13 C18 Ru1 -126.7(4)
C15 C16 C19 C21 167.9(4)
C17 C16 C19 C21 -17.6(6)
Ru1 C16 C19 C21 79.7(5)
C15 C16 C19 C20 -68.6(5)
C17 C16 C19 C20 105.9(4)
Ru1 C16 C19 C20 -156.8(3)
N2 C5 N1 C3 0.2(5)
Ru1 C5 N1 C3 176.8(3)
N2 C5 N1 C2 -178.4(4)
Ru1 C5 N1 C2 -1.8(6)
C4 C3 N1 C5 0.2(5)
C4 C3 N1 C2 178.9(4)
C1 C2 N1 C5 -120.9(5)
C1 C2 N1 C3 60.6(6)
N1 C5 N2 C4 -0.6(5)
Ru1 C5 N2 C4 -177.6(3)
N1 C5 N2 C6 -177.8(4)
Ru1 C5 N2 C6 5.2(5)
C3 C4 N2 C5 0.7(5)
C3 C4 N2 C6 177.8(4)
N3 C6 N2 C5 48.2(5)
N3 C6 N2 C4 -128.6(4)
N4 C9 N3 C7 0.1(5)
Ru1 C9 N3 C7 179.6(3)
N4 C9 N3 C6 -176.9(4)
Ru1 C9 N3 C6 2.6(6)
C8 C7 N3 C9 -0.4(5)
C8 C7 N3 C6 176.5(4)
N2 C6 N3 C9 -52.2(5)
N2 C6 N3 C7 131.2(4)
N3 C9 N4 C8 0.2(5)
Ru1 C9 N4 C8 -179.2(3)
N3 C9 N4 C10 179.8(4)
Ru1 C9 N4 C10 0.3(6)
C7 C8 N4 C9 -0.5(5)
C7 C8 N4 C10 179.9(4)
C11 C10 N4 C9 120.6(5)
C11 C10 N4 C8 -59.9(6)
N1 C5 Ru1 C9 144.1(4)
N2 C5 Ru1 C9 -39.9(3)
N1 C5 Ru1 C15 -124.1(4)
N2 C5 Ru1 C15 51.9(4)
N1 C5 Ru1 C16 -92.3(4)
N2 C5 Ru1 C16 83.7(3)
N1 C5 Ru1 C14 -136.1(4)
N2 C5 Ru1 C14 39.9(5)
N1 C5 Ru1 C18 -33.1(5)
N2 C5 Ru1 C18 142.9(3)
N1 C5 Ru1 C17 -56.0(4)
N2 C5 Ru1 C17 120.0(3)
N1 C5 Ru1 C13 -46.6(8)
N2 C5 Ru1 C13 129.4(5)
N1 C5 Ru1 Cl1 55.6(4)
N2 C5 Ru1 Cl1 -128.4(3)
N4 C9 Ru1 C5 -144.4(4)
N3 C9 Ru1 C5 36.2(3)
N4 C9 Ru1 C15 105.3(4)
N3 C9 Ru1 C15 -74.0(4)
N4 C9 Ru1 C16 131.4(4)
N3 C9 Ru1 C16 -47.9(4)
N4 C9 Ru1 C14 68.1(4)
N3 C9 Ru1 C14 -111.2(4)
N4 C9 Ru1 C18 31.1(6)
N3 C9 Ru1 C18 -148.3(3)
N4 C9 Ru1 C17 122.9(5)
N3 C9 Ru1 C17 -56.5(6)
N4 C9 Ru1 C13 38.8(5)
N3 C9 Ru1 C13 -140.6(3)
N4 C9 Ru1 Cl1 -54.7(4)
N3 C9 Ru1 Cl1 125.9(3)
C14 C15 Ru1 C5 -169.1(2)
C16 C15 Ru1 C5 59.4(3)
C14 C15 Ru1 C9 -85.5(2)
C16 C15 Ru1 C9 143.0(2)
C14 C15 Ru1 C16 131.4(3)
C16 C15 Ru1 C14 -131.4(3)
C14 C15 Ru1 C18 65.0(2)
C16 C15 Ru1 C18 -66.5(2)
C14 C15 Ru1 C17 100.9(3)
C16 C15 Ru1 C17 -30.6(2)
C14 C15 Ru1 C13 27.9(2)
C16 C15 Ru1 C13 -103.5(2)
C14 C15 Ru1 Cl1 11.7(5)
C16 C15 Ru1 Cl1 -119.7(3)
C15 C16 Ru1 C5 -126.3(2)
C17 C16 Ru1 C5 104.3(3)
C19 C16 Ru1 C5 -15.3(4)
C15 C16 Ru1 C9 -45.8(3)
C17 C16 Ru1 C9 -175.2(2)
C19 C16 Ru1 C9 65.2(4)
C17 C16 Ru1 C15 -129.4(3)
C19 C16 Ru1 C15 111.0(5)
C15 C16 Ru1 C14 29.5(2)
C17 C16 Ru1 C14 -99.9(3)
C19 C16 Ru1 C14 140.5(4)
C15 C16 Ru1 C18 101.7(3)
C17 C16 Ru1 C18 -27.7(2)
C19 C16 Ru1 C18 -147.3(4)
C15 C16 Ru1 C17 129.4(3)
C19 C16 Ru1 C17 -119.6(5)
C15 C16 Ru1 C13 65.3(2)
C17 C16 Ru1 C13 -64.1(2)
C19 C16 Ru1 C13 176.3(4)
C15 C16 Ru1 Cl1 145.8(2)
C17 C16 Ru1 Cl1 16.4(3)
C19 C16 Ru1 Cl1 -103.2(4)
C13 C14 Ru1 C5 152.2(3)
C15 C14 Ru1 C5 18.8(4)
C13 C14 Ru1 C9 -130.4(3)
C15 C14 Ru1 C9 96.2(2)
C13 C14 Ru1 C15 133.4(4)
C13 C14 Ru1 C16 103.6(3)
C15 C14 Ru1 C16 -29.8(2)
C13 C14 Ru1 C18 30.3(2)
C15 C14 Ru1 C18 -103.2(3)
C13 C14 Ru1 C17 66.1(2)
C15 C14 Ru1 C17 -67.3(2)
C15 C14 Ru1 C13 -133.4(4)
C13 C14 Ru1 Cl1 -41.8(3)
C15 C14 Ru1 Cl1 -175.23(19)
C17 C18 Ru1 C5 -41.0(3)
C13 C18 Ru1 C5 -173.9(2)
C17 C18 Ru1 C9 144.7(3)
C13 C18 Ru1 C9 11.8(4)
C17 C18 Ru1 C15 66.2(3)
C13 C18 Ru1 C15 -66.7(2)
C17 C18 Ru1 C16 28.5(2)
C13 C18 Ru1 C16 -104.4(3)
C17 C18 Ru1 C14 103.3(3)
C13 C18 Ru1 C14 -29.6(2)
C13 C18 Ru1 C17 -132.9(4)
C17 C18 Ru1 C13 132.9(4)
C17 C18 Ru1 Cl1 -129.8(2)
C13 C18 Ru1 Cl1 97.3(2)
C18 C17 Ru1 C5 148.3(3)
C16 C17 Ru1 C5 -78.1(2)
C18 C17 Ru1 C9 -121.7(5)
C16 C17 Ru1 C9 11.9(6)
C18 C17 Ru1 C15 -102.6(3)
C16 C17 Ru1 C15 31.0(2)
C18 C17 Ru1 C16 -133.6(4)
C18 C17 Ru1 C14 -65.1(3)
C16 C17 Ru1 C14 68.5(2)
C16 C17 Ru1 C18 133.6(4)
C18 C17 Ru1 C13 -28.9(2)
C16 C17 Ru1 C13 104.7(3)
C18 C17 Ru1 Cl1 55.7(3)
C16 C17 Ru1 Cl1 -170.7(2)
C14 C13 Ru1 C5 -112.5(6)
C18 C13 Ru1 C5 17.9(7)
C12 C13 Ru1 C5 131.5(6)
C14 C13 Ru1 C9 56.0(3)
C18 C13 Ru1 C9 -173.6(2)
C12 C13 Ru1 C9 -60.0(4)
C14 C13 Ru1 C15 -28.6(2)
C18 C13 Ru1 C15 101.8(3)
C12 C13 Ru1 C15 -144.6(4)
C14 C13 Ru1 C16 -65.8(2)
C18 C13 Ru1 C16 64.6(2)
C12 C13 Ru1 C16 178.2(4)
C18 C13 Ru1 C14 130.4(4)
C12 C13 Ru1 C14 -116.0(5)
C14 C13 Ru1 C18 -130.4(4)
C12 C13 Ru1 C18 113.6(5)
C14 C13 Ru1 C17 -102.3(3)
C18 C13 Ru1 C17 28.1(2)
C12 C13 Ru1 C17 141.7(4)
C14 C13 Ru1 Cl1 145.9(2)
C18 C13 Ru1 Cl1 -83.7(2)
C12 C13 Ru1 Cl1 29.9(4)
